data_4038135
loop_
_publ_author_name
'G\'orski, Krzysztof'
'Mech-Piskorz, Justyna'
'Le\'sniewska, Barbara'
'Pietraszkiewicz, Oksana'
'Pietraszkiewicz, Marek'

_publ_section_title
;
 Toward Soluble 5,10-Diheterotruxenes: Synthesis and Reactivity of
 5,10-Dioxatruxenes, 5,10-Dithiatruxenes, and 5,10-Diazatruxenes.
;
_journal_issue 7
_journal_name_full 'The Journal of organic chemistry'
_journal_page_first 4672
_journal_page_last 4681
_journal_paper_doi 10.1021/acs.joc.9b03387
_journal_volume 85
_journal_year 2020
_chemical_formula_moiety '2(C29 H24 N2), C3 H6 O'
_chemical_formula_sum 'C61 H54 N4 O'
_chemical_formula_weight 859.08
_space_group_crystal_system tetragonal
_space_group_IT_number 82
_space_group_name_Hall 'I -4'
_space_group_name_H-M_alt 'I -4'
_atom_sites_solution_hydrogens mixed
_atom_sites_solution_primary direct
_audit_creation_method SHELXL-2018/3
_cell_angle_alpha 90
_cell_angle_beta 90
_cell_angle_gamma 90
_cell_formula_units_Z 4
_cell_length_a 28.0572(4)
_cell_length_b 28.0572(4)
_cell_length_c 5.2734(1)
_cell_measurement_reflns_used 6042
_cell_measurement_temperature 100.0(1)
_cell_measurement_theta_max 69.7540
_cell_measurement_theta_min 4.4340
_cell_volume 4151.25(11)
_computing_structure_refinement 'SHELXL-2018/3 (Sheldrick, 2018)'
_diffrn_ambient_temperature 100.0(1)
_diffrn_detector_area_resol_mean 16.2974
_diffrn_measured_fraction_theta_full 1.000
_diffrn_measured_fraction_theta_max 0.994
_diffrn_measurement_device_type 'SuperNova, Dual, Cu at home/near, Eos'
_diffrn_radiation_type CuK\a
_diffrn_radiation_wavelength 1.54184
_diffrn_reflns_av_R_equivalents 0.0300
_diffrn_reflns_av_unetI/netI 0.0289
_diffrn_reflns_Laue_measured_fraction_full 1.000
_diffrn_reflns_Laue_measured_fraction_max 0.994
_diffrn_reflns_limit_h_max 24
_diffrn_reflns_limit_h_min -34
_diffrn_reflns_limit_k_max 34
_diffrn_reflns_limit_k_min -25
_diffrn_reflns_limit_l_max 6
_diffrn_reflns_limit_l_min -6
_diffrn_reflns_number 9968
_diffrn_reflns_point_group_measured_fraction_full 0.978
_diffrn_reflns_point_group_measured_fraction_max 0.967
_diffrn_reflns_theta_full 67.684
_diffrn_reflns_theta_max 70.026
_diffrn_reflns_theta_min 2.227
_exptl_absorpt_coefficient_mu 0.628
_exptl_absorpt_correction_T_max 1.00000
_exptl_absorpt_correction_T_min 0.59313
_exptl_absorpt_correction_type multi-scan
_exptl_absorpt_process_details
;
CrysAlisPro 1.171.39.46 (Rigaku Oxford Diffraction, 2018)
Empirical absorption correction using spherical harmonics,
 implemented in SCALE3 ABSPACK scaling algorithm.
;
_exptl_crystal_colour colourless
_exptl_crystal_density_diffrn 1.375
_exptl_crystal_description needle
_exptl_crystal_F_000 1824
_exptl_crystal_size_max 0.200
_exptl_crystal_size_mid 0.030
_exptl_crystal_size_min 0.020
_refine_diff_density_max 0.226
_refine_diff_density_min -0.482
_refine_diff_density_rms 0.062
_refine_ls_abs_structure_details
;
 Flack x determined using 1529 quotients [(I+)-(I-)]/[(I+)+(I-)]
 (Parsons, Flack and Wagner, Acta Cryst. B69 (2013) 249-259).
;
_refine_ls_abs_structure_Flack 0.0(3)
_refine_ls_extinction_method none
_refine_ls_goodness_of_fit_ref 1.087
_refine_ls_hydrogen_treatment mixed
_refine_ls_matrix_type full
_refine_ls_number_parameters 296
_refine_ls_number_reflns 3817
_refine_ls_number_restraints 2
_refine_ls_restrained_S_all 1.087
_refine_ls_R_factor_all 0.0449
_refine_ls_R_factor_gt 0.0441
_refine_ls_shift/su_max 0.000
_refine_ls_shift/su_mean 0.000
_refine_ls_structure_factor_coef Fsqd
_refine_ls_weighting_details 'w=1/[\s^2^(Fo^2^)+(0.0962P)^2^+1.1315P] where P=(Fo^2^+2Fc^2^)/3'
_refine_ls_weighting_scheme calc
_refine_ls_wR_factor_gt 0.1332
_refine_ls_wR_factor_ref 0.1340
_reflns_Friedel_coverage 0.741
_reflns_Friedel_fraction_full 0.949
_reflns_Friedel_fraction_max 0.934
_reflns_number_gt 3718
_reflns_number_total 3817
_reflns_threshold_expression 'I > 2\s(I)'
_cod_data_source_file jo9b03387_si_001.cif
_cod_data_source_block kg_net_net_c_aceton_2
_cod_depositor_comments 'Adding full bibliography for 4038128--4038135.cif.'
_cod_original_cell_volume 4151.26(14)
_cod_database_code 4038135
_shelx_shelxl_version_number 2018/3
_shelx_space_group_comment
;
The symmetry employed for this shelxl refinement is uniquely defined
by the following loop, which should always be used as a source of
symmetry information in preference to the above space-group names.
They are only intended as comments.
;
_shelx_estimated_absorpt_t_min 0.885
_shelx_estimated_absorpt_t_max 0.988

loop_
_space_group_symop_operation_xyz
'x, y, z'
'-x, -y, z'
'y, -x, -z'
'-y, x, -z'
'x+1/2, y+1/2, z+1/2'
'-x+1/2, -y+1/2, z+1/2'
'y+1/2, -x+1/2, -z+1/2'
'-y+1/2, x+1/2, -z+1/2'

loop_
_atom_site_label
_atom_site_type_symbol
_atom_site_fract_x
_atom_site_fract_y
_atom_site_fract_z
_atom_site_U_iso_or_equiv
_atom_site_adp_type
_atom_site_occupancy
_atom_site_site_symmetry_order
_atom_site_calc_flag
_atom_site_refinement_flags_posn
_atom_site_refinement_flags_adp
_atom_site_refinement_flags_occupancy
_atom_site_disorder_assembly
_atom_site_disorder_group
C6S C 0.5039(14) 0.9474(6) 0.824(8) 0.242(5) Uiso 0.5 1 d D . P . .
C7S C 0.5447(10) 1.0266(13) 1.096(8) 0.242(5) Uiso 0.5 1 d D . P . .
C1 C 0.36851(9) 0.74351(10) 0.2595(5) 0.0251(6) Uani 1 1 d . . . . .
C2 C 0.40208(9) 0.70921(10) 0.1884(5) 0.0248(6) Uani 1 1 d . . . . .
C3 C 0.41113(9) 0.66194(9) 0.2813(6) 0.0262(6) Uani 1 1 d . . . . .
C4 C 0.39249(10) 0.63466(11) 0.4815(6) 0.0311(6) Uani 1 1 d . . . . .
H4 H 0.368477 0.647294 0.589295 0.037 Uiso 1 1 calc R U . . .
C5 C 0.40994(11) 0.58872(11) 0.5187(7) 0.0335(7) Uani 1 1 d . . . . .
H5 H 0.397738 0.569795 0.653269 0.040 Uiso 1 1 calc R U . . .
C6 C 0.44516(11) 0.57029(10) 0.3601(7) 0.0340(7) Uani 1 1 d . . . . .
H6 H 0.456241 0.538733 0.388238 0.041 Uiso 1 1 calc R U . . .
C7 C 0.46459(11) 0.59662(10) 0.1623(6) 0.0325(6) Uani 1 1 d . . . . .
H7 H 0.488775 0.583870 0.055993 0.039 Uiso 1 1 calc R U . . .
C8 C 0.44681(10) 0.64294(10) 0.1267(6) 0.0283(6) Uani 1 1 d . . . . .
C9 C 0.43307(9) 0.71779(10) -0.0182(6) 0.0251(6) Uani 1 1 d . . . . .
C10 C 0.43286(10) 0.76234(10) -0.1438(5) 0.0250(5) Uani 1 1 d . . . . .
C11 C 0.46011(10) 0.78563(10) -0.3461(5) 0.0262(5) Uani 1 1 d . . . . .
C12 C 0.49673(10) 0.77291(11) -0.5156(6) 0.0300(6) Uani 1 1 d . . . . .
H12 H 0.509530 0.741572 -0.511685 0.036 Uiso 1 1 calc R U . . .
C13 C 0.51425(10) 0.80583(11) -0.6885(6) 0.0328(6) Uani 1 1 d . . . . .
H13 H 0.538546 0.796651 -0.804069 0.039 Uiso 1 1 calc R U . . .
C14 C 0.49666(11) 0.85199(12) -0.6941(6) 0.0346(7) Uani 1 1 d . . . . .
H14 H 0.509377 0.874170 -0.812204 0.042 Uiso 1 1 calc R U . . .
C15 C 0.46091(11) 0.86622(11) -0.5306(6) 0.0331(6) Uani 1 1 d . . . . .
H15 H 0.449150 0.897967 -0.532944 0.040 Uiso 1 1 calc R U . . .
C16 C 0.44261(10) 0.83256(11) -0.3620(6) 0.0282(6) Uani 1 1 d . . . . .
C17 C 0.39866(9) 0.79695(9) -0.0585(5) 0.0246(5) Uani 1 1 d . . . . .
C18 C 0.36407(9) 0.78657(9) 0.1309(5) 0.0245(5) Uani 1 1 d . . . . .
C19 C 0.32027(9) 0.81052(10) 0.2264(5) 0.0251(6) Uani 1 1 d . . . . .
C20 C 0.29275(10) 0.84874(10) 0.1398(6) 0.0286(6) Uani 1 1 d . . . . .
H20 H 0.302704 0.866508 -0.004090 0.034 Uiso 1 1 calc R U . . .
C21 C 0.25054(10) 0.86073(10) 0.2655(6) 0.0302(6) Uani 1 1 d . . . . .
H21 H 0.231794 0.886554 0.205234 0.036 Uiso 1 1 calc R U . . .
C22 C 0.23575(10) 0.83540(11) 0.4768(6) 0.0321(6) Uani 1 1 d . . . . .
H22 H 0.207633 0.844648 0.564246 0.039 Uiso 1 1 calc R U . . .
C23 C 0.26192(11) 0.79655(11) 0.5608(6) 0.0320(6) Uani 1 1 d . . . . .
H23 H 0.251660 0.778832 0.704280 0.038 Uiso 1 1 calc R U . . .
C24 C 0.30304(10) 0.78390(10) 0.4337(5) 0.0265(6) Uani 1 1 d . . . . .
C25 C 0.33268(10) 0.73975(10) 0.4700(5) 0.0264(6) Uani 1 1 d . . . . .
H25A H 0.348448 0.739692 0.637980 0.032 Uiso 1 1 calc R U . . .
H25B H 0.313093 0.710580 0.452930 0.032 Uiso 1 1 calc R U . . .
C26 C 0.49870(10) 0.66822(10) -0.2326(6) 0.0293(6) Uani 1 1 d . . . . .
H26A H 0.4987(13) 0.6319(14) -0.265(8) 0.035 Uiso 1 1 d . U . . .
H26B H 0.4907(13) 0.6789(14) -0.407(8) 0.035 Uiso 1 1 d . U . . .
C27 C 0.54571(10) 0.68858(11) -0.1373(7) 0.0364(7) Uani 1 1 d . . . . .
H27A H 0.554491 0.672962 0.022224 0.055 Uiso 1 1 calc R U . . .
H27B H 0.542243 0.722924 -0.108868 0.055 Uiso 1 1 calc R U . . .
H27C H 0.570650 0.682959 -0.263913 0.055 Uiso 1 1 calc R U . . .
C28 C 0.38900(10) 0.88677(10) -0.1249(5) 0.0287(6) Uani 1 1 d . . . . .
H28A H 0.416787 0.908123 -0.103040 0.034 Uiso 1 1 calc R U . . .
H28B H 0.372003 0.885145 0.039334 0.034 Uiso 1 1 calc R U . . .
C29 C 0.35580(11) 0.90802(11) -0.3235(6) 0.0323(6) Uani 1 1 d . . . . .
H29A H 0.328535 0.886724 -0.349115 0.048 Uiso 1 1 calc R U . . .
H29B H 0.373057 0.911832 -0.483795 0.048 Uiso 1 1 calc R U . . .
H29C H 0.344433 0.939192 -0.265366 0.048 Uiso 1 1 calc R U . . .
N1 N 0.46001(8) 0.67635(8) -0.0533(5) 0.0275(5) Uani 1 1 d . . . . .
N2 N 0.40603(8) 0.83900(9) -0.1916(5) 0.0275(5) Uani 1 1 d . . . . .
C2S C 0.500000 1.000000 0.750000 0.242(5) Uiso 1 4 d DS . P A 1
O1S O 0.500000 1.000000 1.250000 0.242(5) Uiso 1 4 d S . P A 1
C4S C 0.500000 1.000000 1.002(5) 0.242(5) Uiso 0.5 2 d DS . P A 1
O2S O 0.500000 1.000000 1.002(5) 0.242(5) Uiso 0.5 2 d S . P A 1

loop_
_atom_site_aniso_label
_atom_site_aniso_U_11
_atom_site_aniso_U_22
_atom_site_aniso_U_33
_atom_site_aniso_U_23
_atom_site_aniso_U_13
_atom_site_aniso_U_12
C1 0.0223(12) 0.0306(13) 0.0224(12) -0.0027(10) -0.0019(10) -0.0043(10)
C2 0.0224(12) 0.0256(12) 0.0264(13) -0.0015(11) -0.0052(10) -0.0030(10)
C3 0.0239(12) 0.0254(13) 0.0294(14) -0.0024(11) -0.0074(10) -0.0024(10)
C4 0.0266(13) 0.0338(14) 0.0329(15) 0.0000(12) -0.0051(12) -0.0045(11)
C5 0.0325(14) 0.0297(14) 0.0383(16) 0.0038(13) -0.0092(12) -0.0075(11)
C6 0.0329(14) 0.0252(13) 0.0440(17) -0.0009(12) -0.0152(13) -0.0017(11)
C7 0.0302(14) 0.0293(14) 0.0379(15) -0.0054(12) -0.0081(12) 0.0019(11)
C8 0.0243(12) 0.0286(13) 0.0320(14) -0.0047(11) -0.0072(11) -0.0025(10)
C9 0.0202(11) 0.0290(13) 0.0260(13) -0.0058(11) -0.0046(10) 0.0008(9)
C10 0.0240(12) 0.0301(13) 0.0209(12) -0.0034(10) -0.0027(11) -0.0009(10)
C11 0.0245(12) 0.0333(13) 0.0207(12) -0.0017(11) -0.0020(10) -0.0018(10)
C12 0.0257(13) 0.0361(14) 0.0283(14) -0.0030(12) 0.0005(11) 0.0016(11)
C13 0.0268(13) 0.0453(17) 0.0261(14) -0.0027(13) 0.0039(11) 0.0012(12)
C14 0.0313(14) 0.0452(17) 0.0273(14) 0.0043(13) 0.0039(12) -0.0007(12)
C15 0.0331(14) 0.0368(15) 0.0294(14) 0.0042(12) 0.0057(12) 0.0017(12)
C16 0.0257(12) 0.0343(14) 0.0244(12) 0.0009(11) 0.0007(11) 0.0000(10)
C17 0.0266(13) 0.0251(12) 0.0220(12) -0.0009(10) -0.0020(10) -0.0017(10)
C18 0.0235(12) 0.0263(13) 0.0237(12) -0.0052(11) -0.0003(10) 0.0007(10)
C19 0.0227(12) 0.0295(13) 0.0231(12) -0.0066(10) 0.0012(10) -0.0007(10)
C20 0.0314(14) 0.0285(13) 0.0261(12) -0.0021(11) 0.0004(11) -0.0017(11)
C21 0.0282(13) 0.0293(13) 0.0330(15) -0.0027(11) 0.0009(11) 0.0023(10)
C22 0.0291(13) 0.0318(14) 0.0354(15) -0.0048(12) 0.0079(12) -0.0006(11)
C23 0.0343(15) 0.0306(14) 0.0310(15) -0.0022(12) 0.0070(12) -0.0036(11)
C24 0.0283(13) 0.0265(13) 0.0248(13) -0.0024(11) -0.0004(11) -0.0038(10)
C25 0.0265(13) 0.0284(13) 0.0244(12) -0.0009(11) 0.0002(11) -0.0033(10)
C26 0.0253(13) 0.0305(14) 0.0322(14) -0.0104(12) 0.0001(11) 0.0007(10)
C27 0.0264(14) 0.0387(16) 0.0441(17) -0.0061(14) -0.0035(13) 0.0025(12)
C28 0.0344(14) 0.0261(13) 0.0257(13) 0.0022(11) 0.0028(11) 0.0019(11)
C29 0.0387(15) 0.0309(13) 0.0272(14) 0.0032(12) 0.0042(12) 0.0077(12)
N1 0.0256(11) 0.0274(11) 0.0295(11) -0.0038(10) -0.0026(9) 0.0033(9)
N2 0.0281(11) 0.0285(11) 0.0258(12) 0.0009(9) 0.0032(9) 0.0026(9)

loop_
_atom_type_symbol
_atom_type_description
_atom_type_scat_dispersion_real
_atom_type_scat_dispersion_imag
_atom_type_scat_source
C C 0.0181 0.0091 'International Tables Vol C Tables 4.2.6.8 and 6.1.1.4'
H H 0.0000 0.0000 'International Tables Vol C Tables 4.2.6.8 and 6.1.1.4'
N N 0.0311 0.0180 'International Tables Vol C Tables 4.2.6.8 and 6.1.1.4'
O O 0.0492 0.0322 'International Tables Vol C Tables 4.2.6.8 and 6.1.1.4'

loop_
_geom_angle_atom_site_label_1
_geom_angle_atom_site_label_2
_geom_angle_atom_site_label_3
_geom_angle
_geom_angle_site_symmetry_1
_geom_angle_site_symmetry_3
_geom_angle_publ_flag
C2S C6S C4S 47.2(11) . . ?
C4S C7S O1S 47.8(15) . . ?
C18 C1 C2 121.8(3) . . ?
C18 C1 C25 111.2(2) . . ?
C2 C1 C25 127.0(3) . . ?
C1 C2 C9 120.2(3) . . ?
C1 C2 C3 131.5(3) . . ?
C9 C2 C3 108.1(2) . . ?
C8 C3 C4 119.8(3) . . ?
C8 C3 C2 106.3(3) . . ?
C4 C3 C2 133.9(3) . . ?
C5 C4 C3 118.6(3) . . ?
C5 C4 H4 120.7 . . ?
C3 C4 H4 120.7 . . ?
C4 C5 C6 120.5(3) . . ?
C4 C5 H5 119.7 . . ?
C6 C5 H5 119.7 . . ?
C7 C6 C5 122.1(3) . . ?
C7 C6 H6 119.0 . . ?
C5 C6 H6 119.0 . . ?
C6 C7 C8 116.9(3) . . ?
C6 C7 H7 121.5 . . ?
C8 C7 H7 121.5 . . ?
N1 C8 C3 109.5(2) . . ?
N1 C8 C7 128.6(3) . . ?
C3 C8 C7 122.0(3) . . ?
N1 C9 C2 107.0(2) . . ?
N1 C9 C10 132.4(3) . . ?
C2 C9 C10 120.6(3) . . ?
C9 C10 C17 116.9(2) . . ?
C9 C10 C11 137.1(3) . . ?
C17 C10 C11 105.9(2) . . ?
C16 C11 C12 117.0(3) . . ?
C16 C11 C10 106.2(2) . . ?
C12 C11 C10 136.9(3) . . ?
C13 C12 C11 120.5(3) . . ?
C13 C12 H12 119.8 . . ?
C11 C12 H12 119.8 . . ?
C14 C13 C12 120.6(3) . . ?
C14 C13 H13 119.7 . . ?
C12 C13 H13 119.7 . . ?
C15 C14 C13 121.0(3) . . ?
C15 C14 H14 119.5 . . ?
C13 C14 H14 119.5 . . ?
C14 C15 C16 118.0(3) . . ?
C14 C15 H15 121.0 . . ?
C16 C15 H15 121.0 . . ?
N2 C16 C15 127.0(3) . . ?
N2 C16 C11 110.1(3) . . ?
C15 C16 C11 122.9(3) . . ?
N2 C17 C18 129.1(3) . . ?
N2 C17 C10 108.4(2) . . ?
C18 C17 C10 122.5(2) . . ?
C1 C18 C17 117.3(2) . . ?
C1 C18 C19 107.5(2) . . ?
C17 C18 C19 135.1(3) . . ?
C20 C19 C24 118.1(3) . . ?
C20 C19 C18 133.8(3) . . ?
C24 C19 C18 107.8(2) . . ?
C19 C20 C21 119.8(3) . . ?
C19 C20 H20 120.1 . . ?
C21 C20 H20 120.1 . . ?
C22 C21 C20 120.8(3) . . ?
C22 C21 H21 119.6 . . ?
C20 C21 H21 119.6 . . ?
C21 C22 C23 120.1(3) . . ?
C21 C22 H22 119.9 . . ?
C23 C22 H22 119.9 . . ?
C24 C23 C22 119.3(3) . . ?
C24 C23 H23 120.3 . . ?
C22 C23 H23 120.3 . . ?
C23 C24 C19 121.8(3) . . ?
C23 C24 C25 127.7(3) . . ?
C19 C24 C25 110.2(2) . . ?
C1 C25 C24 102.6(2) . . ?
C1 C25 H25A 111.2 . . ?
C24 C25 H25A 111.2 . . ?
C1 C25 H25B 111.2 . . ?
C24 C25 H25B 111.2 . . ?
H25A C25 H25B 109.2 . . ?
N1 C26 C27 111.9(2) . . ?
N1 C26 H26A 105(2) . . ?
C27 C26 H26A 115(2) . . ?
N1 C26 H26B 113(2) . . ?
C27 C26 H26B 113(2) . . ?
H26A C26 H26B 98(3) . . ?
C26 C27 H27A 109.5 . . ?
C26 C27 H27B 109.5 . . ?
H27A C27 H27B 109.5 . . ?
C26 C27 H27C 109.5 . . ?
H27A C27 H27C 109.5 . . ?
H27B C27 H27C 109.5 . . ?
N2 C28 C29 113.1(2) . . ?
N2 C28 H28A 109.0 . . ?
C29 C28 H28A 109.0 . . ?
N2 C28 H28B 109.0 . . ?
C29 C28 H28B 109.0 . . ?
H28A C28 H28B 107.8 . . ?
C28 C29 H29A 109.5 . . ?
C28 C29 H29B 109.5 . . ?
H29A C29 H29B 109.5 . . ?
C28 C29 H29C 109.5 . . ?
H29A C29 H29C 109.5 . . ?
H29B C29 H29C 109.5 . . ?
C8 N1 C9 109.1(2) . . ?
C8 N1 C26 122.5(2) . . ?
C9 N1 C26 128.2(2) . . ?
C16 N2 C17 109.3(2) . . ?
C16 N2 C28 121.3(2) . . ?
C17 N2 C28 127.4(2) . . ?
C4S C2S C4S 180.00(2) 7_466 . ?
C4S C2S C6S 75.2(18) 7_466 7_466 ?
C4S C2S C6S 104.8(18) . 7_466 ?
C4S C2S C6S 104.8(17) 7_466 2_675 ?
C4S C2S C6S 75.2(17) . 2_675 ?
C6S C2S C6S 93.8(9) 7_466 2_675 ?
C4S C2S C6S 75.2(18) 7_466 8_656 ?
C4S C2S C6S 104.8(18) . 8_656 ?
C6S C2S C6S 150(3) 7_466 8_656 ?
C6S C2S C6S 93.8(9) 2_675 8_656 ?
C4S C2S C6S 104.8(17) 7_466 . ?
C4S C2S C6S 75.2(17) . . ?
C6S C2S C6S 93.8(9) 7_466 . ?
C6S C2S C6S 150(3) 2_675 . ?
C6S C2S C6S 93.8(9) 8_656 . ?
C4S O1S C4S 180.00(3) 7_467 . ?
C4S O1S C7S 119.1(10) 7_467 2_675 ?
C4S O1S C7S 60.9(10) . 2_675 ?
C4S O1S C7S 60.9(10) 7_467 8_657 ?
C4S O1S C7S 119.1(10) . 8_657 ?
C7S O1S C7S 103.6(9) 2_675 8_657 ?
C4S O1S C7S 60.9(10) 7_467 7_467 ?
C4S O1S C7S 119.1(10) . 7_467 ?
C7S O1S C7S 103.6(9) 2_675 7_467 ?
C7S O1S C7S 122(2) 8_657 7_467 ?
C4S O1S C7S 119.1(11) 7_467 . ?
C4S O1S C7S 60.9(10) . . ?
C7S O1S C7S 122(2) 2_675 . ?
C7S O1S C7S 103.6(9) 8_657 . ?
C7S O1S C7S 103.6(9) 7_467 . ?
O1S C4S C2S 180.0 . . ?
O1S C4S C7S 71(2) . 2_675 ?
C2S C4S C7S 109(2) . 2_675 ?
O1S C4S C7S 71(2) . . ?
C2S C4S C7S 109(2) . . ?
C7S C4S C7S 142(4) 2_675 . ?
O1S C4S C6S 122.4(14) . . ?
C2S C4S C6S 57.6(14) . . ?
C7S C4S C6S 79.4(19) 2_675 . ?
C7S C4S C6S 121.9(18) . . ?
O1S C4S C6S 122.4(14) . 2_675 ?
C2S C4S C6S 57.6(14) . 2_675 ?
C7S C4S C6S 121.9(18) 2_675 2_675 ?
C7S C4S C6S 79.4(19) . 2_675 ?
C6S C4S C6S 115(3) . 2_675 ?

loop_
_geom_bond_atom_site_label_1
_geom_bond_atom_site_label_2
_geom_bond_distance
_geom_bond_site_symmetry_2
_geom_bond_publ_flag
C6S C2S 1.531(13) . ?
C6S C4S 1.75(4) . ?
C7S C4S 1.540(13) . ?
C7S O1S 1.67(3) . ?
C1 C18 1.391(4) . ?
C1 C2 1.398(4) . ?
C1 C25 1.501(4) . ?
C2 C9 1.414(4) . ?
C2 C3 1.437(4) . ?
C3 C8 1.397(4) . ?
C3 C4 1.405(4) . ?
C4 C5 1.393(4) . ?
C4 H4 0.9500 . ?
C5 C6 1.394(5) . ?
C5 H5 0.9500 . ?
C6 C7 1.390(5) . ?
C6 H6 0.9500 . ?
C7 C8 1.405(4) . ?
C7 H7 0.9500 . ?
C8 N1 1.384(4) . ?
C9 N1 1.399(4) . ?
C9 C10 1.415(4) . ?
C10 C17 1.437(4) . ?
C10 C11 1.466(4) . ?
C11 C16 1.408(4) . ?
C11 C12 1.408(4) . ?
C12 C13 1.388(4) . ?
C12 H12 0.9500 . ?
C13 C14 1.386(5) . ?
C13 H13 0.9500 . ?
C14 C15 1.382(4) . ?
C14 H14 0.9500 . ?
C15 C16 1.395(4) . ?
C15 H15 0.9500 . ?
C16 N2 1.376(4) . ?
C17 N2 1.388(4) . ?
C17 C18 1.423(4) . ?
C18 C19 1.488(4) . ?
C19 C20 1.398(4) . ?
C19 C24 1.409(4) . ?
C20 C21 1.398(4) . ?
C20 H20 0.9500 . ?
C21 C22 1.385(4) . ?
C21 H21 0.9500 . ?
C22 C23 1.387(4) . ?
C22 H22 0.9500 . ?
C23 C24 1.381(4) . ?
C23 H23 0.9500 . ?
C24 C25 1.504(4) . ?
C25 H25A 0.9900 . ?
C25 H25B 0.9900 . ?
C26 N1 1.457(4) . ?
C26 C27 1.523(4) . ?
C26 H26A 1.03(4) . ?
C26 H26B 0.99(4) . ?
C27 H27A 0.9800 . ?
C27 H27B 0.9800 . ?
C27 H27C 0.9800 . ?
C28 N2 1.466(4) . ?
C28 C29 1.523(4) . ?
C28 H28A 0.9900 . ?
C28 H28B 0.9900 . ?
C29 H29A 0.9800 . ?
C29 H29B 0.9800 . ?
C29 H29C 0.9800 . ?
C2S C4S 1.33(3) 7_466 ?
C2S C4S 1.33(3) . ?
O1S C4S 1.31(3) 7_467 ?
O1S C4S 1.31(3) . ?

loop_
_geom_torsion_atom_site_label_1
_geom_torsion_atom_site_label_2
_geom_torsion_atom_site_label_3
_geom_torsion_atom_site_label_4
_geom_torsion
_geom_torsion_site_symmetry_1
_geom_torsion_site_symmetry_2
_geom_torsion_site_symmetry_3
_geom_torsion_site_symmetry_4
_geom_torsion_publ_flag
C18 C1 C2 C9 0.5(4) . . . . ?
C25 C1 C2 C9 178.9(3) . . . . ?
C18 C1 C2 C3 -175.8(3) . . . . ?
C25 C1 C2 C3 2.6(5) . . . . ?
C1 C2 C3 C8 175.8(3) . . . . ?
C9 C2 C3 C8 -0.8(3) . . . . ?
C1 C2 C3 C4 -4.9(5) . . . . ?
C9 C2 C3 C4 178.5(3) . . . . ?
C8 C3 C4 C5 -0.8(4) . . . . ?
C2 C3 C4 C5 -180.0(3) . . . . ?
C3 C4 C5 C6 0.0(4) . . . . ?
C4 C5 C6 C7 0.7(5) . . . . ?
C5 C6 C7 C8 -0.5(4) . . . . ?
C4 C3 C8 N1 -179.0(2) . . . . ?
C2 C3 C8 N1 0.4(3) . . . . ?
C4 C3 C8 C7 0.9(4) . . . . ?
C2 C3 C8 C7 -179.7(3) . . . . ?
C6 C7 C8 N1 179.6(3) . . . . ?
C6 C7 C8 C3 -0.3(4) . . . . ?
C1 C2 C9 N1 -176.2(2) . . . . ?
C3 C2 C9 N1 0.9(3) . . . . ?
C1 C2 C9 C10 4.5(4) . . . . ?
C3 C2 C9 C10 -178.4(2) . . . . ?
N1 C9 C10 C17 178.4(3) . . . . ?
C2 C9 C10 C17 -2.6(4) . . . . ?
N1 C9 C10 C11 -3.7(5) . . . . ?
C2 C9 C10 C11 175.4(3) . . . . ?
C9 C10 C11 C16 -175.4(3) . . . . ?
C17 C10 C11 C16 2.7(3) . . . . ?
C9 C10 C11 C12 4.9(6) . . . . ?
C17 C10 C11 C12 -177.0(3) . . . . ?
C16 C11 C12 C13 0.2(4) . . . . ?
C10 C11 C12 C13 179.8(3) . . . . ?
C11 C12 C13 C14 1.2(4) . . . . ?
C12 C13 C14 C15 -0.8(5) . . . . ?
C13 C14 C15 C16 -0.8(5) . . . . ?
C14 C15 C16 N2 -177.4(3) . . . . ?
C14 C15 C16 C11 2.3(5) . . . . ?
C12 C11 C16 N2 177.8(2) . . . . ?
C10 C11 C16 N2 -1.9(3) . . . . ?
C12 C11 C16 C15 -1.9(4) . . . . ?
C10 C11 C16 C15 178.3(3) . . . . ?
C9 C10 C17 N2 176.0(2) . . . . ?
C11 C10 C17 N2 -2.5(3) . . . . ?
C9 C10 C17 C18 -4.3(4) . . . . ?
C11 C10 C17 C18 177.2(3) . . . . ?
C2 C1 C18 C17 -7.0(4) . . . . ?
C25 C1 C18 C17 174.3(2) . . . . ?
C2 C1 C18 C19 170.5(2) . . . . ?
C25 C1 C18 C19 -8.1(3) . . . . ?
N2 C17 C18 C1 -171.4(3) . . . . ?
C10 C17 C18 C1 9.0(4) . . . . ?
N2 C17 C18 C19 11.9(5) . . . . ?
C10 C17 C18 C19 -167.7(3) . . . . ?
C1 C18 C19 C20 -165.4(3) . . . . ?
C17 C18 C19 C20 11.5(5) . . . . ?
C1 C18 C19 C24 7.5(3) . . . . ?
C17 C18 C19 C24 -175.5(3) . . . . ?
C24 C19 C20 C21 2.7(4) . . . . ?
C18 C19 C20 C21 175.1(3) . . . . ?
C19 C20 C21 C22 0.5(4) . . . . ?
C20 C21 C22 C23 -2.4(5) . . . . ?
C21 C22 C23 C24 0.8(5) . . . . ?
C22 C23 C24 C19 2.5(4) . . . . ?
C22 C23 C24 C25 -170.9(3) . . . . ?
C20 C19 C24 C23 -4.3(4) . . . . ?
C18 C19 C24 C23 -178.6(3) . . . . ?
C20 C19 C24 C25 170.2(2) . . . . ?
C18 C19 C24 C25 -4.1(3) . . . . ?
C18 C1 C25 C24 5.5(3) . . . . ?
C2 C1 C25 C24 -173.1(3) . . . . ?
C23 C24 C25 C1 173.5(3) . . . . ?
C19 C24 C25 C1 -0.6(3) . . . . ?
C3 C8 N1 C9 0.1(3) . . . . ?
C7 C8 N1 C9 -179.8(3) . . . . ?
C3 C8 N1 C26 176.0(2) . . . . ?
C7 C8 N1 C26 -3.9(4) . . . . ?
C2 C9 N1 C8 -0.6(3) . . . . ?
C10 C9 N1 C8 178.5(3) . . . . ?
C2 C9 N1 C26 -176.2(3) . . . . ?
C10 C9 N1 C26 3.0(5) . . . . ?
C27 C26 N1 C8 -94.3(3) . . . . ?
C27 C26 N1 C9 80.7(4) . . . . ?
C15 C16 N2 C17 -179.9(3) . . . . ?
C11 C16 N2 C17 0.4(3) . . . . ?
C15 C16 N2 C28 -15.0(5) . . . . ?
C11 C16 N2 C28 165.3(2) . . . . ?
C18 C17 N2 C16 -178.3(3) . . . . ?
C10 C17 N2 C16 1.4(3) . . . . ?
C18 C17 N2 C28 18.0(5) . . . . ?
C10 C17 N2 C28 -162.4(3) . . . . ?
C29 C28 N2 C16 79.3(3) . . . . ?
C29 C28 N2 C17 -118.7(3) . . . . ?
C4S C6S C2S C4S 180.00(5) . . . 7_466 ?
C4S C6S C2S C6S -104.4(15) . . . 7_466 ?
C4S C6S C2S C6S 0.00(12) . . . 2_675 ?
C4S C6S C2S C6S 104.4(15) . . . 8_656 ?
C4S C7S O1S C4S 180.000(16) . . . 7_467 ?
C4S C7S O1S C7S 0.00(3) . . . 2_675 ?
C4S C7S O1S C7S -115.9(7) . . . 8_657 ?
C4S C7S O1S C7S 115.9(7) . . . 7_467 ?
C7S O1S C4S C7S -90.000(17) 8_657 . . 2_675 ?
C7S O1S C4S C7S 90.00(2) 7_467 . . 2_675 ?
C7S O1S C4S C7S 179.998(13) . . . 2_675 ?
C7S O1S C4S C7S 180.002(15) 2_675 . . . ?
C7S O1S C4S C7S 90.00(2) 8_657 . . . ?
C7S O1S C4S C7S -89.998(18) 7_467 . . . ?
C7S O1S C4S C6S -64(2) 2_675 . . . ?
C7S O1S C4S C6S -154(2) 8_657 . . . ?
C7S O1S C4S C6S 26(2) 7_467 . . . ?
C7S O1S C4S C6S 116(2) . . . . ?
C7S O1S C4S C6S 116(2) 2_675 . . 2_675 ?
C7S O1S C4S C6S 26(2) 8_657 . . 2_675 ?
C7S O1S C4S C6S -154(2) 7_467 . . 2_675 ?
C7S O1S C4S C6S -64(2) . . . 2_675 ?
C6S C2S C4S C7S 26(2) 7_466 . . 2_675 ?
C6S C2S C4S C7S 116(2) 2_675 . . 2_675 ?
C6S C2S C4S C7S -154(2) 8_656 . . 2_675 ?
C6S C2S C4S C7S -64(2) . . . 2_675 ?
C6S C2S C4S C7S -154(2) 7_466 . . . ?
C6S C2S C4S C7S -64(2) 2_675 . . . ?
C6S C2S C4S C7S 26(2) 8_656 . . . ?
C6S C2S C4S C7S 116(2) . . . . ?
C6S C2S C4S C6S 90.00(4) 7_466 . . . ?
C6S C2S C4S C6S 180.00(4) 2_675 . . . ?
C6S C2S C4S C6S -90.00(4) 8_656 . . . ?
C6S C2S C4S C6S -90.00(4) 7_466 . . 2_675 ?
C6S C2S C4S C6S 90.00(4) 8_656 . . 2_675 ?
C6S C2S C4S C6S 180.00(4) . . . 2_675 ?
O1S C7S C4S C2S 180.000(14) . . . . ?
O1S C7S C4S C7S 0.00(4) . . . 2_675 ?
O1S C7S C4S C6S -117(2) . . . . ?
O1S C7S C4S C6S 129.7(15) . . . 2_675 ?
C2S C6S C4S O1S 180.00(6) . . . . ?
C2S C6S C4S C7S 120.4(19) . . . 2_675 ?
C2S C6S C4S C7S -93(3) . . . . ?
C2S C6S C4S C6S 0.00(9) . . . 2_675 ?
